data_7034900
loop_
_publ_author_name
'Lee, Jae Hwa'
'Moon, Byoungnam'
'Kim, Tae Kyung'
'Jeoung, Sungeun'
'Moon, Hoi Ri'

_publ_section_title
;
 Thermal conversion of a tailored metal-organic framework into lithium
 silicate with an unusual morphology for efficient CO2 capture.
;
_journal_issue 34
_journal_name_full 'Dalton transactions (Cambridge, England : 2003)'
_journal_page_first 15130
_journal_page_last 15134
_journal_paper_doi 10.1039/c5dt00690b
_journal_volume 44
_journal_year 2015
_chemical_compound_source 'Lithium nitrate hexahydrate, Tetrakis(4-carboxyphenyl)silane, N,N-Diethylformamide, Ethanol'
_chemical_formula_moiety 'C40 H44 Li4 N2 O11 Si'
_chemical_formula_sum 'C40 H44 Li4 N2 O11 Si'
_chemical_formula_weight 784.62
_chemical_name_systematic LiTCS
_space_group_crystal_system triclinic
_space_group_IT_number 2
_space_group_name_Hall '-P 1'
_space_group_name_H-M_alt 'P -1'
_symmetry_space_group_name_Hall '-P 1'
_symmetry_space_group_name_H-M 'P -1'
_atom_sites_solution_hydrogens mixed
_audit_creation_method SHELXL-2014/7
_audit_update_record
;
2015-02-13 deposited with the CCDC.
2015-04-24 downloaded from the CCDC.
;
_cell_angle_alpha 114.15(3)
_cell_angle_beta 114.20(3)
_cell_angle_gamma 98.24(3)
_cell_formula_units_Z 2
_cell_length_a 13.725(3)
_cell_length_b 14.074(3)
_cell_length_c 14.187(3)
_cell_measurement_reflns_used 54354
_cell_measurement_temperature 100(2)
_cell_measurement_theta_max 32.91
_cell_measurement_theta_min 1.56
_cell_volume 2115.6(15)
_computing_cell_refinement HKL3000
_computing_data_collection 'PAL ADSC Quantum-210 ADX Program'
_computing_data_reduction HKL3000
_computing_molecular_graphics 'MS Modeling'
_computing_publication_material WinGX
_computing_structure_refinement SHELXL
_computing_structure_solution SHELXS
_diffrn_ambient_temperature 100(2)
_diffrn_measured_fraction_theta_full 0.944
_diffrn_measured_fraction_theta_max 0.940
_diffrn_measurement_device_type 'ADSC Q210 CCD area detector'
_diffrn_measurement_method 'omega scan'
_diffrn_radiation_type synchrotron
_diffrn_radiation_wavelength 0.64999
_diffrn_reflns_av_R_equivalents 0.0198
_diffrn_reflns_av_unetI/netI 0.0307
_diffrn_reflns_laue_measured_fraction_full 0.944
_diffrn_reflns_laue_measured_fraction_max 0.940
_diffrn_reflns_limit_h_max 17
_diffrn_reflns_limit_h_min -17
_diffrn_reflns_limit_k_max 17
_diffrn_reflns_limit_k_min -17
_diffrn_reflns_limit_l_max 17
_diffrn_reflns_limit_l_min -17
_diffrn_reflns_number 16681
_diffrn_reflns_point_group_measured_fraction_full 0.944
_diffrn_reflns_point_group_measured_fraction_max 0.940
_diffrn_reflns_theta_full 22.954
_diffrn_reflns_theta_max 24.347
_diffrn_reflns_theta_min 1.563
_diffrn_source 'PLSII 2D bending magnet'
_exptl_absorpt_coefficient_mu 0.091
_exptl_absorpt_correction_T_max 0.991
_exptl_absorpt_correction_T_min 0.991
_exptl_absorpt_correction_type multi-scan
_exptl_absorpt_process_details 'HKL3000 Scalepack'
_exptl_crystal_colour 'pale yellow'
_exptl_crystal_density_diffrn 1.232
_exptl_crystal_description block-like
_exptl_crystal_F_000 824
_exptl_crystal_recrystallization_method 'Solvothermal synthesis'
_exptl_crystal_size_max 0.100
_exptl_crystal_size_mid 0.100
_exptl_crystal_size_min 0.100
_refine_diff_density_max 0.983
_refine_diff_density_min -0.499
_refine_diff_density_rms 0.106
_refine_ls_extinction_method none
_refine_ls_goodness_of_fit_ref 1.075
_refine_ls_hydrogen_treatment mixed
_refine_ls_matrix_type full
_refine_ls_number_parameters 552
_refine_ls_number_reflns 8489
_refine_ls_number_restraints 12
_refine_ls_restrained_S_all 1.076
_refine_ls_R_factor_all 0.0663
_refine_ls_R_factor_gt 0.0577
_refine_ls_shift/su_max 0.001
_refine_ls_shift/su_mean 0.000
_refine_ls_structure_factor_coef Fsqd
_refine_ls_weighting_details 'w=1/[\s^2^(Fo^2^)+(0.1155P)^2^+1.4119P] where P=(Fo^2^+2Fc^2^)/3'
_refine_ls_weighting_scheme calc
_refine_ls_wR_factor_gt 0.1731
_refine_ls_wR_factor_ref 0.1816
_reflns_Friedel_coverage 0.000
_reflns_number_gt 7301
_reflns_number_total 8489
_reflns_threshold_expression 'I > 2\s(I)'
_cod_data_source_file c5dt00690b2.cif
_cod_data_source_block LiTCS
_cod_depositor_comments 'Adding full bibliography for 7034900.cif.'
_cod_original_cell_volume 2115.7(10)
_cod_database_code 7034900
_shelx_shelxl_version_number 2014/7
_shelx_space_group_comment
;
The symmetry employed for this shelxl refinement is uniquely defined
by the following loop, which should always be used as a source of
symmetry information in preference to the above space-group names.
They are only intended as comments.
;

loop_
_space_group_symop_operation_xyz
'x, y, z'
'-x, -y, -z'

loop_
_atom_site_label
_atom_site_type_symbol
_atom_site_fract_x
_atom_site_fract_y
_atom_site_fract_z
_atom_site_U_iso_or_equiv
_atom_site_adp_type
_atom_site_occupancy
_atom_site_site_symmetry_order
_atom_site_calc_flag
_atom_site_refinement_flags_posn
_atom_site_refinement_flags_adp
_atom_site_refinement_flags_occupancy
_atom_site_disorder_assembly
_atom_site_disorder_group
Li1 Li 0.1828(3) -0.0741(3) 0.8528(3) 0.0274(8) Uani 1 1 d . . . . .
Li2 Li -0.0831(3) -0.0620(3) 0.5030(3) 0.0251(7) Uani 1 1 d . . . . .
Li3 Li -0.0356(3) 0.5667(3) 0.4571(3) 0.0228(7) Uani 1 1 d . . . . .
Li4 Li 0.0821(3) 0.8255(3) 0.5999(3) 0.0180(6) Uani 1 1 d . . . . .
Si1 Si 0.32817(4) 0.56007(4) 1.09972(4) 0.01472(14) Uani 1 1 d . . . . .
O1 O 0.16164(13) -0.01695(11) 0.74869(12) 0.0214(3) Uani 1 1 d . . . . .
O2 O 0.07863(12) 0.03280(11) 0.61576(12) 0.0216(3) Uani 1 1 d . . . . .
O3 O 0.91537(12) 0.80409(12) 1.50727(13) 0.0227(3) Uani 1 1 d . . . . .
O4 O 0.86907(12) 0.64076(12) 1.49754(13) 0.0231(3) Uani 1 1 d . . . . .
O5 O 0.14617(14) 0.80051(13) 1.49402(13) 0.0269(3) Uani 1 1 d . . . . .
O6 O 0.01805(15) 0.62396(14) 1.38121(15) 0.0312(4) Uani 1 1 d . . . . .
O7 O 0.09506(13) 0.59376(11) 0.60421(12) 0.0235(3) Uani 1 1 d . . . . .
O8 O 0.14772(12) 0.77744(11) 0.72450(12) 0.0215(3) Uani 1 1 d . . . . .
C1 C 0.26840(16) 0.40377(15) 0.99523(16) 0.0166(4) Uani 1 1 d . . . . .
C2 C 0.32397(17) 0.33276(16) 1.01843(17) 0.0189(4) Uani 1 1 d . . . . .
H2 H 0.3932 0.3631 1.0936 0.023 Uiso 1 1 calc R U . . .
C3 C 0.27939(17) 0.21876(16) 0.93328(17) 0.0185(4) Uani 1 1 d . . . . .
H3 H 0.3164 0.1713 0.9516 0.022 Uiso 1 1 calc R U . . .
C4 C 0.18045(16) 0.17428(15) 0.82117(16) 0.0164(4) Uani 1 1 d . . . . .
C5 C 0.12383(16) 0.24329(16) 0.79693(17) 0.0198(4) Uani 1 1 d . . . . .
H5 H 0.0556 0.2129 0.7210 0.024 Uiso 1 1 calc R U . . .
C6 C 0.16660(17) 0.35580(16) 0.88305(17) 0.0205(4) Uani 1 1 d . . . . .
H6 H 0.1262 0.4017 0.8660 0.025 Uiso 1 1 calc R U . . .
C7 C 0.13762(16) 0.05468(15) 0.72255(17) 0.0169(4) Uani 1 1 d . . . . .
C8 C 0.48492(16) 0.60959(15) 1.20959(16) 0.0165(4) Uani 1 1 d . . . . .
C9 C 0.57021(17) 0.68177(16) 1.21484(17) 0.0193(4) Uani 1 1 d . . . . .
H9 H 0.5493 0.7068 1.1591 0.023 Uiso 1 1 calc R U . . .
C10 C 0.68628(17) 0.71797(16) 1.30091(18) 0.0203(4) Uani 1 1 d . . . . .
H10 H 0.7432 0.7700 1.3058 0.024 Uiso 1 1 calc R U . . .
C11 C 0.71876(16) 0.67817(16) 1.37932(17) 0.0182(4) Uani 1 1 d . . . . .
C12 C 0.63498(17) 0.60416(17) 1.37373(17) 0.0209(4) Uani 1 1 d . . . . .
H12 H 0.6568 0.5748 1.4255 0.025 Uiso 1 1 calc R U . . .
C13 C 0.51963(17) 0.57314(17) 1.29269(18) 0.0213(4) Uani 1 1 d . . . . .
H13 H 0.4628 0.5263 1.2931 0.026 Uiso 1 1 calc R U . . .
C14 C 0.84402(17) 0.71003(16) 1.46765(17) 0.0194(4) Uani 1 1 d . . . . .
C15 C 0.25693(16) 0.60115(16) 1.18970(16) 0.0176(4) Uani 1 1 d . . . . .
C16 C 0.31663(19) 0.69995(18) 1.30388(19) 0.0268(5) Uani 1 1 d . . . . .
H16 H 0.3930 0.7453 1.3346 0.032 Uiso 1 1 calc R U . . .
C17 C 0.26616(19) 0.73248(18) 1.37241(19) 0.0272(5) Uani 1 1 d . . . . .
H17 H 0.3076 0.8007 1.4485 0.033 Uiso 1 1 calc R U . . .
C18 C 0.15530(17) 0.66642(17) 1.33125(18) 0.0206(4) Uani 1 1 d . . . . .
C19 C 0.09525(17) 0.56768(17) 1.21852(19) 0.0232(4) Uani 1 1 d . . . . .
H19 H 0.0199 0.5213 1.1894 0.028 Uiso 1 1 calc R U . . .
C20 C 0.14504(17) 0.53662(16) 1.14845(18) 0.0215(4) Uani 1 1 d . . . . .
H20 H 0.1021 0.4701 1.0709 0.026 Uiso 1 1 calc R U . . .
C21 C 0.10194(18) 0.69919(18) 1.40781(18) 0.0227(4) Uani 1 1 d . . . . .
C22 C 0.29549(16) 0.61875(16) 0.99817(17) 0.0186(4) Uani 1 1 d . . . . .
C23 C 0.31226(18) 0.57423(16) 0.90013(18) 0.0212(4) Uani 1 1 d . . . . .
H23 H 0.3563 0.5280 0.8970 0.025 Uiso 1 1 calc R U . . .
C24 C 0.26603(18) 0.59625(16) 0.80770(18) 0.0210(4) Uani 1 1 d . . . . .
H24 H 0.2756 0.5625 0.7405 0.025 Uiso 1 1 calc R U . . .
C25 C 0.20551(17) 0.66790(16) 0.81335(17) 0.0193(4) Uani 1 1 d . . . . .
C26 C 0.19430(18) 0.71869(17) 0.91346(18) 0.0229(4) Uani 1 1 d . . . . .
H26 H 0.1577 0.7715 0.9206 0.028 Uiso 1 1 calc R U . . .
C27 C 0.23658(18) 0.69241(17) 1.00329(18) 0.0222(4) Uani 1 1 d . . . . .
H27 H 0.2252 0.7251 1.0694 0.027 Uiso 1 1 calc R U . . .
C28 C 0.14519(16) 0.68146(16) 0.70626(17) 0.0194(4) Uani 1 1 d . . . . .
N1 N 0.48605(19) 0.0412(2) 1.1717(2) 0.0446(6) Uani 1 1 d . . . . .
O9 O 0.32700(17) 0.00268(16) 1.00174(16) 0.0465(5) Uani 1 1 d . . . . .
C29 C 0.4053(2) -0.0227(2) 1.0555(2) 0.0401(6) Uani 1 1 d . . . . .
H29 H 0.4080 -0.0931 1.0104 0.048 Uiso 1 1 calc R U . . .
C30 C 0.5732(3) 0.0018(3) 1.2305(4) 0.0740(13) Uani 1 1 d . . . . .
H30A H 0.6486 0.0652 1.2875 0.089 Uiso 1 1 calc R U . . .
H30B H 0.5807 -0.0571 1.1682 0.089 Uiso 1 1 calc R U . . .
C31 C 0.5432(4) -0.0442(3) 1.2975(4) 0.0958(18) Uani 1 1 d . . . . .
H31A H 0.5292 0.0116 1.3546 0.144 Uiso 1 1 calc R U . . .
H31B H 0.6070 -0.0617 1.3417 0.144 Uiso 1 1 calc R U . . .
H31C H 0.4736 -0.1127 1.2399 0.144 Uiso 1 1 calc R U . . .
C32 C 0.4843(2) 0.1481(2) 1.2465(3) 0.0444(7) Uani 1 1 d . . . . .
H32A H 0.5060 0.1586 1.3268 0.053 Uiso 1 1 calc R U . . .
H32B H 0.4052 0.1473 1.2087 0.053 Uiso 1 1 calc R U . . .
C33 C 0.5652(4) 0.2441(4) 1.2619(5) 0.0897(15) Uani 1 1 d . . . . .
H33A H 0.6448 0.2542 1.3131 0.135 Uiso 1 1 calc R U . . .
H33B H 0.5522 0.3127 1.3001 0.135 Uiso 1 1 calc R U . . .
H33C H 0.5518 0.2282 1.1827 0.135 Uiso 1 1 calc R U . . .
N2 N -0.1209(2) -0.2304(2) 0.8095(2) 0.0469(6) Uani 1 1 d . . . . .
O10 O 0.04477(18) -0.10290(16) 0.86502(18) 0.0408(4) Uani 1 1 d . . . . .
C34 C -0.0395(2) -0.1937(2) 0.7907(2) 0.0384(6) Uani 1 1 d . . . . .
H34 H -0.0461 -0.2398 0.7156 0.046 Uiso 1 1 calc R U . . .
C35 C -0.2081(3) -0.3427(3) 0.7254(3) 0.0532(8) Uani 1 1 d . . . . .
H35A H -0.2024 -0.3841 0.7683 0.064 Uiso 1 1 calc R U . . .
H35B H -0.1929 -0.3825 0.6603 0.064 Uiso 1 1 calc R U . . .
C36 C -0.3294(3) -0.3440(3) 0.6694(4) 0.0626(9) Uani 1 1 d . . . . .
H36A H -0.3476 -0.3106 0.7326 0.094 Uiso 1 1 calc R U . . .
H36B H -0.3841 -0.4216 0.6098 0.094 Uiso 1 1 calc R U . . .
H36C H -0.3350 -0.3006 0.6294 0.094 Uiso 1 1 calc R U . . .
C37 C -0.1114(3) -0.1593(3) 0.9256(3) 0.0566(8) Uani 1 1 d . . . . .
H37A H -0.1874 -0.1815 0.9177 0.068 Uiso 1 1 calc R U . . .
H37B H -0.0874 -0.0799 0.9477 0.068 Uiso 1 1 calc R U . . .
C38 C -0.0240(4) -0.1716(4) 1.0240(3) 0.0743(12) Uani 1 1 d . . . . .
H38A H -0.0441 -0.2512 0.9987 0.111 Uiso 1 1 calc R U . . .
H38B H -0.0244 -0.1302 1.0986 0.111 Uiso 1 1 calc R U . . .
H38C H 0.0528 -0.1413 1.0384 0.111 Uiso 1 1 calc R U . . .
O11 O -0.17815(15) 0.01809(15) 0.54143(15) 0.0311(4) Uani 1 1 d . . . . .
H11 H -0.168(3) 0.071(3) 0.533(3) 0.041(8) Uiso 1 1 d . . . . .
C39 C -0.2131(8) 0.0397(6) 0.6287(8) 0.0334(15) Uani 0.591(12) 1 d . . P A 1
H39A H -0.2893 0.0462 0.5973 0.040 Uiso 0.591(12) 1 calc R U P A 1
H39B H -0.1569 0.1113 0.7047 0.040 Uiso 0.591(12) 1 calc R U P A 1
C40 C -0.2197(6) -0.0549(4) 0.6529(5) 0.0462(18) Uani 0.591(12) 1 d . . P A 1
H40A H -0.2832 -0.1234 0.5804 0.069 Uiso 0.591(12) 1 calc R U P A 1
H40B H -0.2330 -0.0355 0.7200 0.069 Uiso 0.591(12) 1 calc R U P A 1
H40C H -0.1471 -0.0673 0.6740 0.069 Uiso 0.591(12) 1 calc R U P A 1
C39D C -0.1889(19) 0.0296(19) 0.643(2) 0.086(7) Uani 0.409(12) 1 d . U P A 2
H39C H -0.1668 0.1098 0.7014 0.103 Uiso 0.409(12) 1 calc R U P A 2
H39D H -0.1372 -0.0001 0.6857 0.103 Uiso 0.409(12) 1 calc R U P A 2
C40D C -0.3104(17) -0.0341(16) 0.5970(18) 0.137(8) Uani 0.409(12) 1 d . U P A 2
H40D H -0.3617 -0.0106 0.5468 0.205 Uiso 0.409(12) 1 calc R U P A 2
H40E H -0.3212 -0.0193 0.6651 0.205 Uiso 0.409(12) 1 calc R U P A 2
H40F H -0.3284 -0.1146 0.5484 0.205 Uiso 0.409(12) 1 calc R U P A 2

loop_
_atom_site_aniso_label
_atom_site_aniso_U_11
_atom_site_aniso_U_22
_atom_site_aniso_U_33
_atom_site_aniso_U_23
_atom_site_aniso_U_13
_atom_site_aniso_U_12
Li1 0.0338(19) 0.0235(17) 0.0201(17) 0.0109(14) 0.0105(16) 0.0107(15)
Li2 0.0245(17) 0.0230(17) 0.0208(16) 0.0124(14) 0.0054(14) 0.0084(14)
Li3 0.0248(17) 0.0172(16) 0.0183(16) 0.0087(13) 0.0052(14) 0.0075(13)
Li4 0.0182(15) 0.0161(15) 0.0128(14) 0.0063(12) 0.0035(12) 0.0065(12)
Si1 0.0150(3) 0.0126(2) 0.0090(2) 0.00380(19) 0.0018(2) 0.00575(19)
O1 0.0266(7) 0.0139(6) 0.0164(6) 0.0075(5) 0.0059(6) 0.0065(5)
O2 0.0234(7) 0.0170(7) 0.0121(6) 0.0056(5) 0.0021(6) 0.0050(6)
O3 0.0167(6) 0.0182(7) 0.0235(7) 0.0093(6) 0.0051(6) 0.0039(5)
O4 0.0205(7) 0.0232(7) 0.0215(7) 0.0124(6) 0.0065(6) 0.0094(6)
O5 0.0315(8) 0.0276(8) 0.0207(7) 0.0105(6) 0.0136(7) 0.0144(7)
O6 0.0341(9) 0.0341(9) 0.0330(9) 0.0208(7) 0.0197(8) 0.0138(7)
O7 0.0249(7) 0.0143(6) 0.0138(6) 0.0053(5) -0.0012(6) 0.0044(5)
O8 0.0246(7) 0.0144(6) 0.0170(7) 0.0087(5) 0.0039(6) 0.0060(5)
C1 0.0173(8) 0.0149(8) 0.0125(8) 0.0057(7) 0.0049(7) 0.0066(7)
C2 0.0181(9) 0.0168(9) 0.0125(8) 0.0060(7) 0.0020(7) 0.0067(7)
C3 0.0201(9) 0.0167(9) 0.0144(8) 0.0083(7) 0.0049(8) 0.0085(7)
C4 0.0163(8) 0.0143(8) 0.0131(8) 0.0059(7) 0.0048(7) 0.0044(7)
C5 0.0168(9) 0.0172(9) 0.0139(8) 0.0056(7) 0.0012(7) 0.0060(7)
C6 0.0185(9) 0.0171(9) 0.0165(9) 0.0060(7) 0.0034(8) 0.0090(7)
C7 0.0162(8) 0.0144(8) 0.0136(8) 0.0060(7) 0.0045(7) 0.0037(7)
C8 0.0163(8) 0.0150(8) 0.0116(8) 0.0048(7) 0.0041(7) 0.0062(7)
C9 0.0206(9) 0.0190(9) 0.0164(9) 0.0102(7) 0.0069(8) 0.0078(7)
C10 0.0192(9) 0.0186(9) 0.0194(9) 0.0096(8) 0.0079(8) 0.0050(7)
C11 0.0171(9) 0.0152(8) 0.0146(8) 0.0047(7) 0.0050(8) 0.0062(7)
C12 0.0197(9) 0.0215(9) 0.0147(9) 0.0101(8) 0.0035(8) 0.0053(8)
C13 0.0174(9) 0.0226(9) 0.0176(9) 0.0113(8) 0.0045(8) 0.0033(8)
C14 0.0170(9) 0.0194(9) 0.0151(9) 0.0058(7) 0.0066(8) 0.0055(7)
C15 0.0175(9) 0.0167(9) 0.0126(8) 0.0058(7) 0.0040(7) 0.0090(7)
C16 0.0211(10) 0.0230(10) 0.0195(10) 0.0022(8) 0.0077(9) 0.0022(8)
C17 0.0250(10) 0.0233(10) 0.0155(9) 0.0005(8) 0.0068(8) 0.0053(8)
C18 0.0216(9) 0.0219(10) 0.0179(9) 0.0106(8) 0.0083(8) 0.0125(8)
C19 0.0171(9) 0.0204(9) 0.0243(10) 0.0086(8) 0.0069(8) 0.0084(8)
C20 0.0176(9) 0.0173(9) 0.0161(9) 0.0026(7) 0.0037(8) 0.0070(7)
C21 0.0247(10) 0.0263(10) 0.0193(9) 0.0139(8) 0.0092(8) 0.0152(8)
C22 0.0175(9) 0.0159(9) 0.0132(8) 0.0062(7) 0.0022(7) 0.0059(7)
C23 0.0234(9) 0.0200(9) 0.0181(9) 0.0106(8) 0.0072(8) 0.0120(8)
C24 0.0238(9) 0.0189(9) 0.0157(9) 0.0085(7) 0.0067(8) 0.0091(8)
C25 0.0188(9) 0.0146(8) 0.0147(9) 0.0073(7) 0.0020(8) 0.0036(7)
C26 0.0256(10) 0.0181(9) 0.0204(9) 0.0098(8) 0.0072(8) 0.0116(8)
C27 0.0277(10) 0.0201(9) 0.0161(9) 0.0084(8) 0.0091(8) 0.0122(8)
C28 0.0176(9) 0.0155(9) 0.0157(9) 0.0083(7) 0.0016(8) 0.0040(7)
N1 0.0303(11) 0.0435(13) 0.0312(11) 0.0097(10) 0.0019(9) 0.0156(10)
O9 0.0466(11) 0.0340(10) 0.0233(8) 0.0128(8) -0.0053(8) 0.0052(8)
C29 0.0385(13) 0.0347(13) 0.0269(12) 0.0093(10) 0.0091(11) 0.0080(11)
C30 0.0382(16) 0.066(2) 0.061(2) 0.0130(18) -0.0032(16) 0.0313(16)
C31 0.095(3) 0.0458(19) 0.059(2) 0.0193(18) -0.023(2) 0.026(2)
C32 0.0380(14) 0.0403(14) 0.0344(13) 0.0141(12) 0.0087(12) 0.0112(12)
C33 0.070(3) 0.057(2) 0.128(4) 0.035(3) 0.057(3) 0.010(2)
N2 0.0454(13) 0.0587(15) 0.0411(13) 0.0250(12) 0.0266(12) 0.0206(12)
O10 0.0501(11) 0.0379(10) 0.0455(10) 0.0236(9) 0.0305(10) 0.0207(9)
C34 0.0366(13) 0.0483(15) 0.0313(12) 0.0218(12) 0.0160(11) 0.0190(12)
C35 0.0605(19) 0.0567(18) 0.0517(17) 0.0342(15) 0.0292(16) 0.0261(16)
C36 0.0541(19) 0.071(2) 0.062(2) 0.0356(19) 0.0304(18) 0.0175(17)
C37 0.0567(19) 0.063(2) 0.0463(17) 0.0200(15) 0.0347(16) 0.0134(16)
C38 0.081(3) 0.097(3) 0.0491(19) 0.042(2) 0.037(2) 0.020(2)
O11 0.0353(9) 0.0340(9) 0.0338(9) 0.0221(8) 0.0198(8) 0.0180(7)
C39 0.054(4) 0.037(3) 0.033(3) 0.026(2) 0.031(3) 0.023(3)
C40 0.081(4) 0.041(3) 0.051(3) 0.033(2) 0.049(3) 0.035(3)
C39D 0.095(10) 0.102(10) 0.073(8) 0.060(7) 0.037(7) 0.042(6)
C40D 0.151(14) 0.146(13) 0.170(14) 0.087(10) 0.128(12) 0.043(9)

loop_
_atom_type_symbol
_atom_type_description
_atom_type_scat_dispersion_real
_atom_type_scat_dispersion_imag
_atom_type_scat_source
C C 0.0024 0.0013 'International Tables Vol C Tables 4.2.6.8 and 6.1.1.4'
H H 0.0000 0.0000 'International Tables Vol C Tables 4.2.6.8 and 6.1.1.4'
Li Li 0.0003 0.0000 'International Tables Vol C Tables 4.2.6.8 and 6.1.1.4'
N N 0.0048 0.0027 'International Tables Vol C Tables 4.2.6.8 and 6.1.1.4'
O O 0.0087 0.0050 'International Tables Vol C Tables 4.2.6.8 and 6.1.1.4'
Si Si 0.0705 0.0592 'International Tables Vol C Tables 4.2.6.8 and 6.1.1.4'

loop_
_geom_angle_atom_site_label_1
_geom_angle_atom_site_label_2
_geom_angle_atom_site_label_3
_geom_angle
_geom_angle_site_symmetry_1
_geom_angle_site_symmetry_3
O1 Li1 O9 116.2(2) . .
O1 Li1 O8 90.84(17) . 1_545
O9 Li1 O8 120.5(2) . 1_545
O1 Li1 O10 109.7(2) . .
O9 Li1 O10 115.9(2) . .
O8 Li1 O10 100.29(19) 1_545 .
O1 Li1 Li4 46.03(11) . 1_545
O9 Li1 Li4 143.0(2) . 1_545
O8 Li1 Li4 46.69(11) 1_545 1_545
O10 Li1 Li4 101.13(18) . 1_545
O3 Li2 O2 126.9(2) 1_444 2_556
O3 Li2 O2 100.95(17) 1_444 .
O2 Li2 O2 90.17(17) 2_556 .
O3 Li2 O11 122.3(2) 1_444 .
O2 Li2 O11 100.82(17) 2_556 .
O2 Li2 O11 110.24(19) . .
O3 Li2 Li2 123.9(2) 1_444 2_556
O2 Li2 Li2 45.50(12) 2_556 2_556
O2 Li2 Li2 44.67(12) . 2_556
O11 Li2 Li2 112.3(2) . 2_556
O3 Li2 Li4 38.34(10) 1_444 1_545
O2 Li2 Li4 117.29(18) 2_556 1_545
O2 Li2 Li4 63.19(12) . 1_545
O11 Li2 Li4 140.73(18) . 1_545
Li2 Li2 Li4 90.04(18) 2_556 1_545
O6 Li3 O4 109.21(18) 1_554 1_454
O6 Li3 O7 109.49(19) 1_554 .
O4 Li3 O7 109.33(18) 1_454 .
O6 Li3 O7 122.2(2) 1_554 2_566
O4 Li3 O7 113.12(19) 1_454 2_566
O7 Li3 O7 91.69(16) . 2_566
O6 Li3 Li3 128.4(3) 1_554 2_566
O4 Li3 Li3 121.3(2) 1_454 2_566
O7 Li3 Li3 45.86(11) . 2_566
O7 Li3 Li3 45.83(11) 2_566 2_566
O6 Li3 C14 86.83(14) 1_554 1_454
O4 Li3 C14 22.44(8) 1_454 1_454
O7 Li3 C14 120.54(16) . 1_454
O7 Li3 C14 127.75(17) 2_566 1_454
Li3 Li3 C14 143.5(2) 2_566 1_454
O6 Li3 Li4 65.56(13) 1_554 .
O4 Li3 Li4 67.35(12) 1_454 .
O7 Li3 Li4 78.61(13) . .
O7 Li3 Li4 169.56(17) 2_566 .
Li3 Li3 Li4 124.36(19) 2_566 .
C14 Li3 Li4 56.45(10) 1_454 .
O5 Li4 O3 109.34(16) 1_554 1_454
O5 Li4 O1 114.01(17) 1_554 1_565
O3 Li4 O1 106.21(17) 1_454 1_565
O5 Li4 O8 115.33(17) 1_554 .
O3 Li4 O8 124.75(18) 1_454 .
O1 Li4 O8 83.93(13) 1_565 .
O5 Li4 C21 25.43(8) 1_554 1_554
O3 Li4 C21 98.12(14) 1_454 1_554
O1 Li4 C21 139.26(17) 1_565 1_554
O8 Li4 C21 108.39(14) . 1_554
O5 Li4 C7 104.55(15) 1_554 1_565
O3 Li4 C7 89.19(14) 1_454 1_565
O1 Li4 C7 24.81(7) 1_565 1_565
O8 Li4 C7 108.54(14) . 1_565
C21 Li4 C7 128.38(14) 1_554 1_565
O5 Li4 Li1 133.42(17) 1_554 1_565
O3 Li4 Li1 115.65(17) 1_454 1_565
O1 Li4 Li1 42.10(11) 1_565 1_565
O8 Li4 Li1 43.50(10) . 1_565
C21 Li4 Li1 144.54(16) 1_554 1_565
C7 Li4 Li1 65.73(12) 1_565 1_565
O5 Li4 Li3 85.43(14) 1_554 .
O3 Li4 Li3 78.78(13) 1_454 .
O1 Li4 Li3 155.72(17) 1_565 .
O8 Li4 Li3 74.23(12) . .
C21 Li4 Li3 60.38(11) 1_554 .
C7 Li4 Li3 166.48(16) 1_565 .
Li1 Li4 Li3 113.99(15) 1_565 .
O5 Li4 Li2 98.58(14) 1_554 1_565
O3 Li4 Li2 35.93(10) 1_454 1_565
O1 Li4 Li2 80.41(13) 1_565 1_565
O8 Li4 Li2 146.04(17) . 1_565
C21 Li4 Li2 103.10(13) 1_554 1_565
C7 Li4 Li2 57.88(11) 1_565 1_565
Li1 Li4 Li2 110.51(15) 1_565 1_565
Li3 Li4 Li2 112.24(14) . 1_565
C8 Si1 C15 107.09(9) . .
C8 Si1 C22 113.69(9) . .
C15 Si1 C22 110.08(9) . .
C8 Si1 C1 109.90(10) . .
C15 Si1 C1 111.15(9) . .
C22 Si1 C1 104.99(9) . .
C7 O1 Li1 148.44(18) . .
C7 O1 Li4 112.07(15) . 1_545
Li1 O1 Li4 91.88(16) . 1_545
C7 O2 Li2 143.98(17) . 2_556
C7 O2 Li2 126.17(18) . .
Li2 O2 Li2 89.83(17) 2_556 .
C14 O3 Li2 139.48(18) . 1_666
C14 O3 Li4 114.74(16) . 1_656
Li2 O3 Li4 105.73(16) 1_666 1_656
C14 O4 Li3 121.94(17) . 1_656
C21 O5 Li4 112.73(18) . 1_556
C21 O6 Li3 139.54(19) . 1_556
C28 O7 Li3 126.04(17) . .
C28 O7 Li3 135.22(17) . 2_566
Li3 O7 Li3 88.31(16) . 2_566
C28 O8 Li1 140.86(17) . 1_565
C28 O8 Li4 128.71(16) . .
Li1 O8 Li4 89.81(15) 1_565 .
C6 C1 C2 117.67(17) . .
C6 C1 Si1 118.21(15) . .
C2 C1 Si1 123.94(14) . .
C3 C2 C1 121.13(17) . .
C2 C3 C4 119.89(18) . .
C5 C4 C3 119.70(17) . .
C5 C4 C7 118.99(17) . .
C3 C4 C7 121.18(17) . .
C6 C5 C4 120.16(18) . .
C5 C6 C1 121.38(18) . .
O1 C7 O2 123.57(18) . .
O1 C7 C4 119.91(17) . .
O2 C7 C4 116.52(17) . .
O1 C7 Li4 43.13(11) . 1_545
O2 C7 Li4 80.58(13) . 1_545
C4 C7 Li4 162.62(15) . 1_545
C9 C8 C13 117.79(17) . .
C9 C8 Si1 123.47(14) . .
C13 C8 Si1 118.73(15) . .
C8 C9 C10 120.93(18) . .
C11 C10 C9 120.26(19) . .
C10 C11 C12 119.60(18) . .
C10 C11 C14 121.32(18) . .
C12 C11 C14 119.04(18) . .
C13 C12 C11 119.98(18) . .
C12 C13 C8 121.30(19) . .
O4 C14 O3 124.68(18) . .
O4 C14 C11 116.76(17) . .
O3 C14 C11 118.55(18) . .
O4 C14 Li3 35.62(12) . 1_656
O3 C14 Li3 105.57(15) . 1_656
C11 C14 Li3 125.82(15) . 1_656
C20 C15 C16 117.5(2) . .
C20 C15 Si1 122.65(15) . .
C16 C15 Si1 119.87(16) . .
C17 C16 C15 121.2(2) . .
C16 C17 C18 120.8(2) . .
C19 C18 C17 118.7(2) . .
C19 C18 C21 120.3(2) . .
C17 C18 C21 120.96(19) . .
C20 C19 C18 120.4(2) . .
C19 C20 C15 121.44(19) . .
O6 C21 O5 125.6(2) . .
O6 C21 C18 116.93(19) . .
O5 C21 C18 117.5(2) . .
O6 C21 Li4 84.03(16) . 1_556
O5 C21 Li4 41.84(13) . 1_556
C18 C21 Li4 158.36(16) . 1_556
C27 C22 C23 117.35(17) . .
C27 C22 Si1 122.23(16) . .
C23 C22 Si1 119.54(14) . .
C24 C23 C22 121.53(18) . .
C23 C24 C25 120.05(19) . .
C26 C25 C24 119.35(18) . .
C26 C25 C28 121.13(18) . .
C24 C25 C28 119.33(18) . .
C25 C26 C27 120.20(19) . .
C26 C27 C22 121.32(19) . .
O7 C28 O8 124.86(18) . .
O7 C28 C25 116.08(17) . .
O8 C28 C25 119.06(17) . .
C29 N1 C32 120.1(2) . .
C29 N1 C30 121.2(3) . .
C32 N1 C30 118.4(2) . .
C29 O9 Li1 136.5(2) . .
O9 C29 N1 124.7(3) . .
N1 C30 C31 112.6(3) . .
N1 C32 C33 111.6(3) . .
C34 N2 C35 121.2(3) . .
C34 N2 C37 118.1(3) . .
C35 N2 C37 120.3(3) . .
C34 O10 Li1 121.7(2) . .
O10 C34 N2 124.5(3) . .
N2 C35 C36 113.1(3) . .
N2 C37 C38 110.4(3) . .
C39 O11 Li2 133.0(4) . .
C39D O11 Li2 117.8(8) . .
O11 C39 C40 109.5(5) . .
O11 C39D C40D 108.6(16) . .

loop_
_geom_bond_atom_site_label_1
_geom_bond_atom_site_label_2
_geom_bond_distance
_geom_bond_site_symmetry_2
Li1 O1 1.898(4) .
Li1 O9 1.908(4) .
Li1 O8 1.948(4) 1_545
Li1 O10 1.972(5) .
Li1 Li4 2.830(5) 1_545
Li2 O3 1.907(4) 1_444
Li2 O2 1.911(4) 2_556
Li2 O2 1.939(4) .
Li2 O11 1.943(4) .
Li2 Li2 2.719(8) 2_556
Li2 Li4 3.129(5) 1_545
Li3 O6 1.882(4) 1_554
Li3 O4 1.908(4) 1_454
Li3 O7 1.950(4) .
Li3 O7 1.951(4) 2_566
Li3 Li3 2.717(7) 2_566
Li3 C14 2.780(4) 1_454
Li3 Li4 3.094(5) .
Li4 O5 1.974(4) 1_554
Li4 O3 2.016(4) 1_454
Li4 O1 2.037(4) 1_565
Li4 O8 2.059(3) .
Li4 C21 2.729(4) 1_554
Li4 C7 2.762(4) 1_565
Li4 Li1 2.830(5) 1_565
Li4 Li2 3.129(5) 1_565
Si1 C8 1.864(2) .
Si1 C15 1.871(2) .
Si1 C22 1.873(2) .
Si1 C1 1.878(2) .
O1 C7 1.250(2) .
O1 Li4 2.037(4) 1_545
O2 C7 1.260(2) .
O2 Li2 1.911(4) 2_556
O3 C14 1.263(3) .
O3 Li2 1.907(4) 1_666
O3 Li4 2.017(4) 1_656
O4 C14 1.250(2) .
O4 Li3 1.908(4) 1_656
O5 C21 1.271(3) .
O5 Li4 1.974(4) 1_556
O6 C21 1.248(3) .
O6 Li3 1.882(4) 1_556
O7 C28 1.253(3) .
O7 Li3 1.951(4) 2_566
O8 C28 1.259(2) .
O8 Li1 1.948(4) 1_565
C1 C6 1.403(3) .
C1 C2 1.404(3) .
C2 C3 1.391(3) .
C3 C4 1.392(3) .
C4 C5 1.391(3) .
C4 C7 1.501(3) .
C5 C6 1.381(3) .
C7 Li4 2.762(4) 1_545
C8 C9 1.391(3) .
C8 C13 1.409(3) .
C9 C10 1.397(3) .
C10 C11 1.387(3) .
C11 C12 1.388(3) .
C11 C14 1.510(3) .
C12 C13 1.385(3) .
C14 Li3 2.780(4) 1_656
C15 C20 1.398(3) .
C15 C16 1.404(3) .
C16 C17 1.383(3) .
C17 C18 1.394(3) .
C18 C19 1.393(3) .
C18 C21 1.506(3) .
C19 C20 1.390(3) .
C21 Li4 2.729(4) 1_556
C22 C27 1.400(3) .
C22 C23 1.404(3) .
C23 C24 1.387(3) .
C24 C25 1.394(3) .
C25 C26 1.390(3) .
C25 C28 1.510(3) .
C26 C27 1.392(3) .
N1 C29 1.326(3) .
N1 C32 1.455(4) .
N1 C30 1.477(4) .
O9 C29 1.236(3) .
C30 C31 1.497(7) .
C32 C33 1.494(5) .
N2 C34 1.333(4) .
N2 C35 1.449(4) .
N2 C37 1.473(4) .
O10 C34 1.247(4) .
C35 C36 1.516(5) .
C37 C38 1.517(6) .
O11 C39 1.441(8) .
O11 C39D 1.46(2) .
C39 C40 1.503(9) .
C39D C40D 1.48(3) .
